data_4318033
loop_
_publ_author_name
'James L. Delattre'
'Angelica M. Stacy'
'Victor G. Young,'
'Gary J. Long'
'Rapha\"el Hermann'
'Fernande Grandjean'

_publ_contact_author
;
    James L. Delattre
    Angelica M. Stacy
    Department of Chemistry
    University of California
    Berkeley CA 94720 USA
;
_publ_contact_author_email astacy@socrates.berkeley.edu
_publ_contact_author_phone '510 642 3450'
_publ_section_title
;
 Study of the Structural, Electronic, and Magnetic Properties of the
 Barium-Rich Iron(IV) Oxides, Ba2FeO4 and Ba3FeO5
;
_journal_name_full 'Inorganic Chemistry'
_journal_page_first 2834
_journal_page_last 2838
_journal_paper_doi 10.1021/ic0113247
_journal_volume 41
_journal_year 2002
_chemical_formula_moiety 'Ba2 Fe O4'
_chemical_formula_structural 'Ba2 FeO4'
_chemical_formula_sum 'Ba2 Fe O4'
_chemical_formula_weight 394.53
_chemical_name_common 'barium iron oxide'
_chemical_name_systematic 'Barium Iron Oxide (2/1/4)'
_space_group_IT_number 14
_symmetry_cell_setting monoclinic
_symmetry_space_group_name_Hall '-P 2yn'
_symmetry_space_group_name_H-M 'P 1 21/n 1'
_atom_sites_solution_hydrogens geom
_atom_sites_solution_primary direct
_atom_sites_solution_secondary difmap
_audit_creation_method SHELXL
_cell_angle_alpha 90.00
_cell_angle_beta 92.931(6)
_cell_angle_gamma 90.00
_cell_formula_units_Z 4
_cell_length_a 6.034(2)
_cell_length_b 7.647(2)
_cell_length_c 10.162(3)
_cell_measurement_temperature 138
_cell_measurement_theta_max 50.27
_cell_measurement_theta_min 3.5
_cell_volume 468.3(2)
_computing_structure_refinement 'SHELXL-93 (Sheldrick, 1993)'
_computing_structure_solution 'SHELXS-86 (Sheldrick, 1990)'
_diffrn_ambient_temperature 293(2)
_diffrn_radiation_monochromator graphite
_diffrn_radiation_source 'fine-focus sealed tube'
_diffrn_radiation_type MoK\a
_diffrn_radiation_wavelength 0.71073
_diffrn_reflns_av_R_equivalents 0.128
_diffrn_reflns_av_sigmaI/netI 0.0781
_diffrn_reflns_limit_h_max 7
_diffrn_reflns_limit_h_min -7
_diffrn_reflns_limit_k_max 8
_diffrn_reflns_limit_k_min -8
_diffrn_reflns_limit_l_max 11
_diffrn_reflns_limit_l_min 0
_diffrn_reflns_number 767
_diffrn_reflns_theta_max 25.13
_diffrn_reflns_theta_min 3.34
_exptl_absorpt_coefficient_mu 19.578
_exptl_absorpt_correction_T_max 0.676
_exptl_absorpt_correction_T_min 0.254
_exptl_absorpt_correction_type empirical
_exptl_absorpt_process_details xprep
_exptl_crystal_colour black
_exptl_crystal_density_diffrn 5.596
_exptl_crystal_description 'thick needles'
_exptl_crystal_F_000 680
_exptl_crystal_size_max 0.07
_exptl_crystal_size_mid 0.06
_exptl_crystal_size_min 0.02
_refine_diff_density_max 1.947
_refine_diff_density_min -2.795
_refine_diff_density_rms 0.583
_refine_ls_extinction_method none
_refine_ls_goodness_of_fit_all 1.067
_refine_ls_goodness_of_fit_obs 1.121
_refine_ls_hydrogen_treatment none
_refine_ls_matrix_type full
_refine_ls_number_parameters 47
_refine_ls_number_reflns 767
_refine_ls_number_restraints 0
_refine_ls_restrained_S_all 1.067
_refine_ls_restrained_S_obs 1.121
_refine_ls_R_factor_all 0.0671
_refine_ls_R_factor_obs 0.0478
_refine_ls_shift/esd_max 0.000
_refine_ls_shift/esd_mean 0.000
_refine_ls_structure_factor_coef Fsqd
_refine_ls_weighting_details 'w=1/[\s^2^(Fo^2^)+(0.0630P)^2^+1.9006P] where P=(Fo^2^+2Fc^2^)/3'
_refine_ls_weighting_scheme calc
_refine_ls_wR_factor_all 0.1229
_refine_ls_wR_factor_obs 0.1143
_reflns_number_observed 609
_reflns_number_total 767
_reflns_observed_criterion >2sigma(I)
_cod_data_source_file ic0113247_1.cif
_cod_data_source_block Ba2FeO4
_cod_depositor_comments
;
The following automatic conversions were performed:

'_refine_ls_weighting_scheme' value 'calc
w=1/[\s^2^(Fo^2^)+(0.0630P)^2^+1.9006P] where P=(Fo^2^+2Fc^2^)/3' was
changed to 'calc'. New tag '_refine_ls_weighting_details' was
created. The value of the new tag was set to
'w=1/[\s^2^(Fo^2^)+(0.0630P)^2^+1.9006P] where P=(Fo^2^+2Fc^2^)/3'.

Automatic conversion script
Id: cif_fix_values 3143 2015-03-26 13:38:13Z robertas 
;
_cod_original_cell_volume 468.3(3)
_cod_database_code 4318033

loop_
_symmetry_equiv_pos_as_xyz
'x, y, z'
'-x+1/2, y+1/2, -z+1/2'
'-x, -y, -z'
'x-1/2, -y-1/2, z-1/2'

loop_
_atom_site_aniso_label
_atom_site_aniso_U_11
_atom_site_aniso_U_22
_atom_site_aniso_U_33
_atom_site_aniso_U_23
_atom_site_aniso_U_13
_atom_site_aniso_U_12
Ba1 0.0069(7) 0.0077(7) 0.0089(7) 0.0007(5) -0.0034(4) -0.0003(5)
Ba2 0.0064(6) 0.0046(6) 0.0038(6) 0.0008(5) -0.0028(4) -0.0018(4)
Fe1 0.0050(14) 0.0029(15) 0.0036(14) 0.0010(10) -0.0023(10) -0.0001(10)

loop_
_atom_site_label
_atom_site_type_symbol
_atom_site_fract_x
_atom_site_fract_y
_atom_site_fract_z
_atom_site_U_iso_or_equiv
_atom_site_thermal_displace_type
_atom_site_occupancy
_atom_site_calc_flag
_atom_site_refinement_flags
_atom_site_disorder_group
Ba1 Ba 0.7559(2) 0.84859(14) 0.08069(11) 0.0079(4) Uani 1 d . .
Ba2 Ba 0.2288(2) -0.49648(15) 0.19538(10) 0.0050(4) Uani 1 d . .
Fe1 Fe 0.7440(4) 0.2777(3) 0.0824(3) 0.0039(6) Uani 1 d . .
O1 O 0.7160(24) 0.0067(20) 0.3975(15) 0.023(4) Uiso 1 d . .
O2 O 0.4953(20) 0.2330(15) 0.1591(13) 0.011(3) Uiso 1 d . .
O3 O 0.0061(18) 0.1886(16) 0.1349(11) 0.007(3) Uiso 1 d . .
O4 O 0.7037(20) 0.1695(17) 0.9273(13) 0.014(3) Uiso 1 d . .

loop_
_atom_type_symbol
_atom_type_description
_atom_type_scat_dispersion_real
_atom_type_scat_dispersion_imag
_atom_type_scat_source
O O 0.0106 0.0060 'International Tables Vol C Tables 4.2.6.8 and 6.1.1.4'
Fe Fe 0.3463 0.8444 'International Tables Vol C Tables 4.2.6.8 and 6.1.1.4'
Ba Ba -0.3244 2.2819 'International Tables Vol C Tables 4.2.6.8 and 6.1.1.4'

loop_
_geom_angle_atom_site_label_1
_geom_angle_atom_site_label_2
_geom_angle_atom_site_label_3
_geom_angle
_geom_angle_site_symmetry_1
_geom_angle_site_symmetry_3
_geom_angle_publ_flag
O1 Ba1 O3 85.9(4) 2_655 3_665 ?
O1 Ba1 O4 90.8(4) 2_655 3_666 ?
O3 Ba1 O4 123.0(4) 3_665 3_666 ?
O1 Ba1 O2 83.4(4) 2_655 3_665 ?
O3 Ba1 O2 64.4(4) 3_665 3_665 ?
O4 Ba1 O2 58.7(4) 3_666 3_665 ?
O1 Ba1 O4 152.5(4) 2_655 1_564 ?
O3 Ba1 O4 72.6(4) 3_665 1_564 ?
O4 Ba1 O4 86.9(4) 3_666 1_564 ?
O2 Ba1 O4 72.0(3) 3_665 1_564 ?
O1 Ba1 O3 143.6(4) 2_655 1_665 ?
O3 Ba1 O3 87.6(3) 3_665 1_665 ?
O4 Ba1 O3 122.3(3) 3_666 1_665 ?
O2 Ba1 O3 125.1(3) 3_665 1_665 ?
O4 Ba1 O3 54.3(3) 1_564 1_665 ?
O1 Ba1 O2 67.6(4) 2_655 2_655 ?
O3 Ba1 O2 114.1(3) 3_665 2_655 ?
O4 Ba1 O2 116.8(4) 3_666 2_655 ?
O2 Ba1 O2 150.80(6) 3_665 2_655 ?
O4 Ba1 O2 136.9(3) 1_564 2_655 ?
O3 Ba1 O2 82.8(3) 1_665 2_655 ?
O1 Ba1 O4 84.3(4) 2_655 3_766 ?
O3 Ba1 O4 53.3(3) 3_665 3_766 ?
O4 Ba1 O4 173.9(5) 3_666 3_766 ?
O2 Ba1 O4 117.0(3) 3_665 3_766 ?
O4 Ba1 O4 95.9(3) 1_564 3_766 ?
O3 Ba1 O4 63.5(3) 1_665 3_766 ?
O2 Ba1 O4 64.5(3) 2_655 3_766 ?
O1 Ba1 Fe1 174.4(3) 2_655 1_565 ?
O3 Ba1 Fe1 97.0(3) 3_665 1_565 ?
O4 Ba1 Fe1 91.6(3) 3_666 1_565 ?
O2 Ba1 Fe1 102.2(2) 3_665 1_565 ?
O4 Ba1 Fe1 32.8(3) 1_564 1_565 ?
O3 Ba1 Fe1 32.4(2) 1_665 1_565 ?
O2 Ba1 Fe1 106.9(2) 2_655 1_565 ?
O4 Ba1 Fe1 93.7(2) 3_766 1_565 ?
O1 Ba1 Fe1 76.4(3) 2_655 2_655 ?
O3 Ba1 Fe1 144.4(3) 3_665 2_655 ?
O4 Ba1 Fe1 88.3(3) 3_666 2_655 ?
O2 Ba1 Fe1 141.0(2) 3_665 2_655 ?
O4 Ba1 Fe1 130.9(3) 1_564 2_655 ?
O3 Ba1 Fe1 88.8(2) 1_665 2_655 ?
O2 Ba1 Fe1 30.4(2) 2_655 2_655 ?
O4 Ba1 Fe1 93.9(2) 3_766 2_655 ?
Fe1 Ba1 Fe1 98.63(6) 1_565 2_655 ?
O1 Ba1 Fe1 79.4(3) 2_655 3_665 ?
O3 Ba1 Fe1 93.9(2) 3_665 3_665 ?
O4 Ba1 Fe1 30.3(3) 3_666 3_665 ?
O2 Ba1 Fe1 30.0(2) 3_665 3_665 ?
O4 Ba1 Fe1 85.0(2) 1_564 3_665 ?
O3 Ba1 Fe1 136.8(2) 1_665 3_665 ?
O2 Ba1 Fe1 133.8(2) 2_655 3_665 ?
O4 Ba1 Fe1 144.4(2) 3_766 3_665 ?
Fe1 Ba1 Fe1 105.04(6) 1_565 3_665 ?
Fe1 Ba1 Fe1 112.40(7) 2_655 3_665 ?
O1 Ba1 Fe1 74.0(3) 2_655 3_765 ?
O3 Ba1 Fe1 27.7(2) 3_665 3_765 ?
O4 Ba1 Fe1 145.4(3) 3_666 3_765 ?
O2 Ba1 Fe1 88.3(2) 3_665 3_765 ?
O4 Ba1 Fe1 92.8(3) 1_564 3_765 ?
O3 Ba1 Fe1 83.9(2) 1_665 3_765 ?
O2 Ba1 Fe1 86.3(2) 2_655 3_765 ?
O4 Ba1 Fe1 29.3(2) 3_766 3_765 ?
Fe1 Ba1 Fe1 106.62(6) 1_565 3_765 ?
Fe1 Ba1 Fe1 116.68(7) 2_655 3_765 ?
Fe1 Ba1 Fe1 115.14(8) 3_665 3_765 ?
O2 Ba2 O3 98.9(4) 1_545 2_545 ?
O2 Ba2 O2 154.8(2) 1_545 2_545 ?
O3 Ba2 O2 66.8(4) 2_545 2_545 ?
O2 Ba2 O4 78.6(4) 1_545 4 ?
O3 Ba2 O4 76.0(4) 2_545 4 ?
O2 Ba2 O4 77.8(4) 2_545 4 ?
O2 Ba2 O1 122.4(4) 1_545 2_545 ?
O3 Ba2 O1 137.7(4) 2_545 2_545 ?
O2 Ba2 O1 71.4(4) 2_545 2_545 ?
O4 Ba2 O1 101.7(4) 4 2_545 ?
O2 Ba2 O3 65.7(4) 1_545 1_545 ?
O3 Ba2 O3 148.4(3) 2_545 1_545 ?
O2 Ba2 O3 115.4(3) 2_545 1_545 ?
O4 Ba2 O3 74.0(4) 4 1_545 ?
O1 Ba2 O3 59.6(4) 2_545 1_545 ?
O2 Ba2 O4 121.6(4) 1_545 3_656 ?
O3 Ba2 O4 74.0(4) 2_545 3_656 ?
O2 Ba2 O4 75.8(4) 2_545 3_656 ?
O4 Ba2 O4 145.9(4) 4 3_656 ?
O1 Ba2 O4 90.1(4) 2_545 3_656 ?
O3 Ba2 O4 137.6(3) 1_545 3_656 ?
O2 Ba2 O1 80.0(4) 1_545 4 ?
O3 Ba2 O1 129.7(4) 2_545 4 ?
O2 Ba2 O1 125.2(4) 2_545 4 ?
O4 Ba2 O1 149.0(4) 4 4 ?
O1 Ba2 O1 71.8(5) 2_545 4 ?
O3 Ba2 O1 76.8(4) 1_545 4 ?
O4 Ba2 O1 65.1(4) 3_656 4 ?
O2 Ba2 Fe1 102.7(3) 1_545 3_655 ?
O3 Ba2 Fe1 103.2(3) 2_545 3_655 ?
O2 Ba2 Fe1 100.8(3) 2_545 3_655 ?
O4 Ba2 Fe1 178.6(3) 4 3_655 ?
O1 Ba2 Fe1 78.2(3) 2_545 3_655 ?
O3 Ba2 Fe1 107.0(2) 1_545 3_655 ?
O4 Ba2 Fe1 32.8(3) 3_656 3_655 ?
O1 Ba2 Fe1 32.3(3) 4 3_655 ?
O2 Ba2 Fe1 94.1(3) 1_545 1_445 ?
O3 Ba2 Fe1 156.7(2) 2_545 1_445 ?
O2 Ba2 Fe1 93.8(3) 2_545 1_445 ?
O4 Ba2 Fe1 87.8(3) 4 1_445 ?
O1 Ba2 Fe1 29.8(3) 2_545 1_445 ?
O3 Ba2 Fe1 29.8(2) 1_545 1_445 ?
O4 Ba2 Fe1 115.0(3) 3_656 1_445 ?
O1 Ba2 Fe1 71.6(3) 4 1_445 ?
Fe1 Ba2 Fe1 92.67(7) 3_655 1_445 ?
O2 Ba2 Fe1 24.6(3) 1_545 1_545 ?
O3 Ba2 Fe1 87.9(2) 2_545 1_545 ?
O2 Ba2 Fe1 154.7(3) 2_545 1_545 ?
O4 Ba2 Fe1 97.1(3) 4 1_545 ?
O1 Ba2 Fe1 133.6(3) 2_545 1_545 ?
O3 Ba2 Fe1 86.2(2) 1_545 1_545 ?
O4 Ba2 Fe1 97.5(3) 3_656 1_545 ?
O1 Ba2 Fe1 70.4(3) 4 1_545 ?
Fe1 Ba2 Fe1 83.92(7) 3_655 1_545 ?
Fe1 Ba2 Fe1 110.93(7) 1_445 1_545 ?
O2 Ba2 Ba1 47.5(3) 1_545 3_655 ?
O3 Ba2 Ba1 142.2(2) 2_545 3_655 ?
O2 Ba2 Ba1 151.0(3) 2_545 3_655 ?
O4 Ba2 Ba1 107.1(3) 4 3_655 ?
O1 Ba2 Ba1 79.7(3) 2_545 3_655 ?
O3 Ba2 Ba1 43.8(2) 1_545 3_655 ?
O4 Ba2 Ba1 106.5(3) 3_656 3_655 ?
O1 Ba2 Ba1 42.4(3) 4 3_655 ?
Fe1 Ba2 Ba1 74.31(6) 3_655 3_655 ?
Fe1 Ba2 Ba1 58.55(5) 1_445 3_655 ?
Fe1 Ba2 Ba1 54.25(5) 1_545 3_655 ?
O2 Fe1 O1 104.7(6) . 2_655 ?
O2 Fe1 O3 123.9(6) . 1_655 ?
O1 Fe1 O3 103.2(6) 2_655 1_655 ?
O2 Fe1 O4 102.7(6) . 1_554 ?
O1 Fe1 O4 124.7(7) 2_655 1_554 ?
O3 Fe1 O4 99.6(6) 1_655 1_554 ?
O2 Fe1 Ba1 80.1(4) . 1_545 ?
O1 Fe1 Ba1 169.2(5) 2_655 1_545 ?
O3 Fe1 Ba1 66.4(4) 1_655 1_545 ?
O4 Fe1 Ba1 62.2(4) 1_554 1_545 ?
O2 Fe1 Ba2 124.0(4) . 3_655 ?
O1 Fe1 Ba2 65.5(5) 2_655 3_655 ?
O3 Fe1 Ba2 111.7(4) 1_655 3_655 ?
O4 Fe1 Ba2 59.3(4) 1_554 3_655 ?
Ba1 Fe1 Ba2 120.09(8) 1_545 3_655 ?
O2 Fe1 Ba1 63.3(4) . 2_645 ?
O1 Fe1 Ba1 74.9(5) 2_655 2_645 ?
O3 Fe1 Ba1 78.9(4) 1_655 2_645 ?
O4 Fe1 Ba1 159.6(4) 1_554 2_645 ?
Ba1 Fe1 Ba1 99.36(7) 1_545 2_645 ?
Ba2 Fe1 Ba1 140.33(8) 3_655 2_645 ?
O2 Fe1 Ba1 54.7(4) . 3_665 ?
O1 Fe1 Ba1 115.8(5) 2_655 3_665 ?
O3 Fe1 Ba1 140.1(4) 1_655 3_665 ?
O4 Fe1 Ba1 51.7(4) 1_554 3_665 ?
Ba1 Fe1 Ba1 74.96(6) 1_545 3_665 ?
Ba2 Fe1 Ba1 79.28(6) 3_655 3_665 ?
Ba1 Fe1 Ba1 117.86(8) 2_645 3_665 ?
O2 Fe1 Ba2 131.4(4) . 1_665 ?
O1 Fe1 Ba2 51.4(5) 2_655 1_665 ?
O3 Fe1 Ba2 51.8(4) 1_655 1_665 ?
O4 Fe1 Ba2 125.8(4) 1_554 1_665 ?
Ba1 Fe1 Ba2 118.15(8) 1_545 1_665 ?
Ba2 Fe1 Ba2 87.33(7) 3_655 1_665 ?
Ba1 Fe1 Ba2 69.18(5) 2_645 1_665 ?
Ba1 Fe1 Ba2 165.03(8) 3_665 1_665 ?
O2 Fe1 Ba1 153.4(4) . 3_765 ?
O1 Fe1 Ba1 101.7(5) 2_655 3_765 ?
O3 Fe1 Ba1 44.9(4) 1_655 3_765 ?
O4 Fe1 Ba1 63.6(4) 1_554 3_765 ?
Ba1 Fe1 Ba1 73.39(6) 1_545 3_765 ?
Ba2 Fe1 Ba1 70.50(6) 3_655 3_765 ?
Ba1 Fe1 Ba1 122.13(8) 2_645 3_765 ?
Ba1 Fe1 Ba1 115.14(8) 3_665 3_765 ?
Ba2 Fe1 Ba1 65.59(6) 1_665 3_765 ?
O2 Fe1 Ba2 38.9(4) . 1_565 ?
O1 Fe1 Ba2 68.0(5) 2_655 1_565 ?
O3 Fe1 Ba2 144.6(4) 1_655 1_565 ?
O4 Fe1 Ba2 113.7(4) 1_554 1_565 ?
Ba1 Fe1 Ba2 118.44(8) 1_545 1_565 ?
Ba2 Fe1 Ba2 96.08(7) 3_655 1_565 ?
Ba1 Fe1 Ba2 65.66(5) 2_645 1_565 ?
Ba1 Fe1 Ba2 64.44(5) 3_665 1_565 ?
Ba2 Fe1 Ba2 110.93(7) 1_665 1_565 ?
Ba1 Fe1 Ba2 165.97(8) 3_765 1_565 ?
Fe1 O1 Ba1 164.2(8) 2_645 2_645 ?
Fe1 O1 Ba2 98.8(6) 2_645 2 ?
Ba1 O1 Ba2 95.4(5) 2_645 2 ?
Fe1 O1 Ba2 82.1(5) 2_645 4_656 ?
Ba1 O1 Ba2 86.7(4) 2_645 4_656 ?
Ba2 O1 Ba2 108.2(5) 2 4_656 ?
Fe1 O2 Ba2 116.5(5) . 1_565 ?
Fe1 O2 Ba2 146.2(6) . 2 ?
Ba2 O2 Ba2 96.1(4) 1_565 2 ?
Fe1 O2 Ba1 95.3(5) . 3_665 ?
Ba2 O2 Ba1 89.4(4) 1_565 3_665 ?
Ba2 O2 Ba1 93.8(4) 2 3_665 ?
Fe1 O2 Ba1 86.3(5) . 2_645 ?
Ba2 O2 Ba1 86.0(3) 1_565 2_645 ?
Ba2 O2 Ba1 87.3(3) 2 2_645 ?
Ba1 O2 Ba1 175.4(4) 3_665 2_645 ?
Fe1 O3 Ba2 152.0(6) 1_455 2 ?
Fe1 O3 Ba1 107.4(5) 1_455 3_665 ?
Ba2 O3 Ba1 98.1(4) 2 3_665 ?
Fe1 O3 Ba2 98.4(5) 1_455 1_565 ?
Ba2 O3 Ba2 92.8(3) 2 1_565 ?
Ba1 O3 Ba2 90.0(3) 3_665 1_565 ?
Fe1 O3 Ba1 81.2(4) 1_455 1_445 ?
Ba2 O3 Ba1 86.6(3) 2 1_445 ?
Ba1 O3 Ba1 92.4(3) 3_665 1_445 ?
Ba2 O3 Ba1 177.6(4) 1_565 1_445 ?
Fe1 O4 Ba2 168.9(7) 1_556 4_656 ?
Fe1 O4 Ba1 98.0(5) 1_556 3_666 ?
Ba2 O4 Ba1 92.9(4) 4_656 3_666 ?
Fe1 O4 Ba2 87.9(5) 1_556 3_656 ?
Ba2 O4 Ba2 91.9(4) 4_656 3_656 ?
Ba1 O4 Ba2 101.4(4) 3_666 3_656 ?
Fe1 O4 Ba1 84.9(5) 1_556 1_546 ?
Ba2 O4 Ba1 92.6(4) 4_656 1_546 ?
Ba1 O4 Ba1 93.1(4) 3_666 1_546 ?
Ba2 O4 Ba1 164.6(5) 3_656 1_546 ?
Fe1 O4 Ba1 87.2(4) 1_556 3_766 ?
Ba2 O4 Ba1 81.8(3) 4_656 3_766 ?
Ba1 O4 Ba1 173.9(5) 3_666 3_766 ?
Ba2 O4 Ba1 82.0(3) 3_656 3_766 ?
Ba1 O4 Ba1 84.1(3) 1_546 3_766 ?

loop_
_geom_bond_atom_site_label_1
_geom_bond_atom_site_label_2
_geom_bond_distance
_geom_bond_site_symmetry_2
_geom_bond_publ_flag
Ba1 O1 2.63(2) 2_655 ?
Ba1 O3 2.696(11) 3_665 ?
Ba1 O4 2.774(12) 3_666 ?
Ba1 O2 2.871(13) 3_665 ?
Ba1 O4 2.915(13) 1_564 ?
Ba1 O3 3.043(12) 1_665 ?
Ba1 O2 3.102(13) 2_655 ?
Ba1 O4 3.269(12) 3_766 ?
Ba1 Fe1 3.282(3) 1_565 ?
Ba1 Fe1 3.466(3) 2_655 ?
Ba1 Fe1 3.502(3) 3_665 ?
Ba1 Fe1 3.647(3) 3_765 ?
Ba2 O2 2.658(12) 1_545 ?
Ba2 O3 2.693(12) 2_545 ?
Ba2 O2 2.702(12) 2_545 ?
Ba2 O4 2.713(13) 4 ?
Ba2 O1 2.799(15) 2_545 ?
Ba2 O3 2.810(12) 1_545 ?
Ba2 O4 2.833(13) 3_656 ?
Ba2 O1 3.03(2) 4 ?
Ba2 Fe1 3.293(3) 3_655 ?
Ba2 Fe1 3.538(3) 1_445 ?
Ba2 Fe1 3.785(3) 1_545 ?
Ba2 Ba1 3.893(2) 3_655 ?
Fe1 O2 1.759(12) . ?
Fe1 O1 1.78(2) 2_655 ?
Fe1 O3 1.779(11) 1_655 ?
Fe1 O4 1.786(13) 1_554 ?
Fe1 Ba1 3.282(3) 1_545 ?
Fe1 Ba2 3.293(3) 3_655 ?
Fe1 Ba1 3.466(3) 2_645 ?
Fe1 Ba1 3.502(3) 3_665 ?
Fe1 Ba2 3.538(3) 1_665 ?
Fe1 Ba1 3.647(3) 3_765 ?
Fe1 Ba2 3.785(3) 1_565 ?
O1 Fe1 1.78(2) 2_645 ?
O1 Ba1 2.63(2) 2_645 ?
O1 Ba2 2.799(15) 2 ?
O1 Ba2 3.03(2) 4_656 ?
O2 Ba2 2.658(12) 1_565 ?
O2 Ba2 2.702(12) 2 ?
O2 Ba1 2.871(13) 3_665 ?
O2 Ba1 3.102(13) 2_645 ?
O3 Fe1 1.779(11) 1_455 ?
O3 Ba2 2.693(12) 2 ?
O3 Ba1 2.696(11) 3_665 ?
O3 Ba2 2.810(12) 1_565 ?
O3 Ba1 3.043(12) 1_445 ?
O4 Fe1 1.786(13) 1_556 ?
O4 Ba2 2.713(13) 4_656 ?
O4 Ba1 2.774(12) 3_666 ?
O4 Ba2 2.833(13) 3_656 ?
O4 Ba1 2.915(13) 1_546 ?
O4 Ba1 3.269(12) 3_766 ?
